data_1514659
loop_
_publ_author_name
'Ekkert, Olga'
'Miera, Greco Gonz\'alez'
'Wiegand, Thomas'
'Eckert, Hellmut'
'Schirmer, Birgitta'
'Petersen, Jeffrey L.'
'Daniliuc, Constantin G.'
'Fr\"ohlich, Roland'
'Grimme, Stefan'
'Kehr, Gerald'
'Erker, Gerhard'

_publ_section_title
;
 Remarkable coordination behavior of alkyl isocyanides toward unsaturated
 vicinal frustrated P/B Lewis pairs
;
_journal_issue 6
_journal_name_full 'Chemical Science'
_journal_page_first 2657
_journal_paper_doi 10.1039/c3sc00082f
_journal_volume 4
_journal_year 2013
_chemical_formula_sum 'C46 H30 B Cl4 F15 N P'
_chemical_formula_weight 1065.29
_chemical_name_systematic
;
?
;
_space_group_IT_number 14
_symmetry_cell_setting monoclinic
_symmetry_space_group_name_Hall '-P 2yn'
_symmetry_space_group_name_H-M 'P 1 21/n 1'
_atom_sites_solution_hydrogens geom
_atom_sites_solution_primary direct
_atom_sites_solution_secondary difmap
_audit_creation_method SHELXL-97
_cell_angle_alpha 90.00
_cell_angle_beta 103.288(2)
_cell_angle_gamma 90.00
_cell_formula_units_Z 4
_cell_length_a 17.6472(7)
_cell_length_b 14.6343(4)
_cell_length_c 18.4267(7)
_cell_measurement_reflns_used 7616
_cell_measurement_temperature 223(2)
_cell_measurement_theta_max 68.25
_cell_measurement_theta_min 0.88
_cell_volume 4631.4(3)
_computing_cell_refinement 'Collect (Nonius B.V., 1998)'
_computing_data_collection 'Collect (Nonius B.V., 1998)'
_computing_data_reduction 'Denzo-SMN (Otwinowski & Minor, 1997)'
_computing_molecular_graphics 'XP (BrukerAXS, 2000)'
_computing_publication_material 'SHELXL-97 (Sheldrick, 1997)'
_computing_structure_refinement 'SHELXL-97 (Sheldrick, 1997)'
_computing_structure_solution 'SHELXS-97 (Sheldrick, 1990)'
_diffrn_ambient_temperature 223(2)
_diffrn_measured_fraction_theta_full 0.956
_diffrn_measured_fraction_theta_max 0.956
_diffrn_measurement_device_type 'Nonius KappaCCD APEXII'
_diffrn_measurement_method '\w and \f scans'
_diffrn_radiation_monochromator graphite
_diffrn_radiation_source 'fine-focus sealed tube'
_diffrn_radiation_type CuK\a
_diffrn_radiation_wavelength 1.54178
_diffrn_reflns_av_R_equivalents 0.056
_diffrn_reflns_av_sigmaI/netI 0.0330
_diffrn_reflns_limit_h_max 20
_diffrn_reflns_limit_h_min -20
_diffrn_reflns_limit_k_max 17
_diffrn_reflns_limit_k_min -14
_diffrn_reflns_limit_l_max 21
_diffrn_reflns_limit_l_min -21
_diffrn_reflns_number 33466
_diffrn_reflns_theta_full 66.95
_diffrn_reflns_theta_max 66.95
_diffrn_reflns_theta_min 4.35
_exptl_absorpt_coefficient_mu 3.513
_exptl_absorpt_correction_T_max 0.8169
_exptl_absorpt_correction_T_min 0.4187
_exptl_absorpt_correction_type multi-scan
_exptl_absorpt_process_details 'Denzo (Otwinowski, Borek, Majewski & Minor, 2003)'
_exptl_crystal_colour colourless
_exptl_crystal_density_diffrn 1.528
_exptl_crystal_density_method 'not measured'
_exptl_crystal_description plate
_exptl_crystal_F_000 2144
_exptl_crystal_size_max 0.30
_exptl_crystal_size_mid 0.19
_exptl_crystal_size_min 0.06
_refine_diff_density_max 0.603
_refine_diff_density_min -0.815
_refine_diff_density_rms 0.083
_refine_ls_extinction_method none
_refine_ls_goodness_of_fit_ref 1.030
_refine_ls_hydrogen_treatment constr
_refine_ls_matrix_type full
_refine_ls_number_parameters 646
_refine_ls_number_reflns 7877
_refine_ls_number_restraints 127
_refine_ls_restrained_S_all 1.050
_refine_ls_R_factor_all 0.1130
_refine_ls_R_factor_gt 0.0898
_refine_ls_shift/su_max 0.000
_refine_ls_shift/su_mean 0.000
_refine_ls_structure_factor_coef Fsqd
_refine_ls_weighting_details 'calc w=1/[\s^2^(Fo^2^)+(0.1487P)^2^+7.6265P] where P=(Fo^2^+2Fc^2^)/3'
_refine_ls_weighting_scheme calc
_refine_ls_wR_factor_gt 0.2467
_refine_ls_wR_factor_ref 0.2724
_reflns_number_gt 5891
_reflns_number_total 7877
_reflns_threshold_expression >2sigma(I)
_cod_data_source_file c3sc00082f.txt
_cod_data_source_block erk6536
_cod_original_sg_symbol_H-M P21/n
_cod_database_code 1514659

loop_
_symmetry_equiv_pos_as_xyz
'x, y, z'
'-x+1/2, y+1/2, -z+1/2'
'-x, -y, -z'
'x-1/2, -y-1/2, z-1/2'

loop_
_atom_site_label
_atom_site_type_symbol
_atom_site_fract_x
_atom_site_fract_y
_atom_site_fract_z
_atom_site_U_iso_or_equiv
_atom_site_adp_type
_atom_site_occupancy
_atom_site_symmetry_multiplicity
_atom_site_calc_flag
_atom_site_refinement_flags
_atom_site_disorder_assembly
_atom_site_disorder_group
P1 P 0.61034(7) 0.17463(7) 0.24303(6) 0.0466(3) Uani 1 1 d . . .
B1 B 0.4869(3) 0.2951(4) 0.2517(3) 0.0494(12) Uani 1 1 d . . .
C1 C 0.6386(3) 0.2813(3) 0.2892(2) 0.0497(10) Uani 1 1 d . . .
C2 C 0.5750(3) 0.3317(3) 0.2914(2) 0.0467(10) Uani 1 1 d . . .
C3 C 0.5057(3) 0.1932(3) 0.2214(2) 0.0490(10) Uani 1 1 d . A .
N4 N 0.4658(2) 0.1248(3) 0.1899(2) 0.0585(10) Uani 1 1 d . . .
C5A C 0.3822(3) 0.1329(4) 0.1697(3) 0.0676(14) Uani 0.595(7) 1 d PD A 1
H5AA H 0.3640 0.1235 0.1158 0.081 Uiso 0.595(7) 1 calc PR A 1
H5AB H 0.3674 0.1948 0.1811 0.081 Uiso 0.595(7) 1 calc PR A 1
C6A C 0.3438(5) 0.0671(7) 0.2089(6) 0.083(2) Uani 0.595(7) 1 d PD A 1
H6AA H 0.3633 0.0762 0.2626 0.100 Uiso 0.595(7) 1 calc PR A 1
H6AB H 0.3591 0.0054 0.1971 0.100 Uiso 0.595(7) 1 calc PR A 1
C7A C 0.2571(6) 0.0715(10) 0.1915(7) 0.101(3) Uani 0.595(7) 1 d PD A 1
H7AA H 0.2383 0.0347 0.2282 0.122 Uiso 0.595(7) 1 calc PR A 1
H7AB H 0.2412 0.1349 0.1967 0.122 Uiso 0.595(7) 1 calc PR A 1
C8A C 0.2195(10) 0.039(2) 0.1153(10) 0.155(7) Uani 0.595(7) 1 d PD A 1
H8AA H 0.2389 0.0735 0.0786 0.232 Uiso 0.595(7) 1 calc PR A 1
H8AB H 0.1635 0.0463 0.1066 0.232 Uiso 0.595(7) 1 calc PR A 1
H8AC H 0.2315 -0.0256 0.1109 0.232 Uiso 0.595(7) 1 calc PR A 1
C5B C 0.3822(3) 0.1329(4) 0.1697(3) 0.0676(14) Uani 0.405(7) 1 d PD A 2
H5BA H 0.3680 0.1909 0.1436 0.081 Uiso 0.405(7) 1 calc PR A 2
H5BB H 0.3622 0.1337 0.2151 0.081 Uiso 0.405(7) 1 calc PR A 2
C6B C 0.3461(7) 0.0584(10) 0.1223(8) 0.083(2) Uani 0.405(7) 1 d PD A 2
H6BA H 0.3592 0.0009 0.1497 0.100 Uiso 0.405(7) 1 calc PR A 2
H6BB H 0.3688 0.0560 0.0786 0.100 Uiso 0.405(7) 1 calc PR A 2
C7B C 0.2588(8) 0.0639(15) 0.0958(10) 0.101(3) Uani 0.405(7) 1 d PD A 2
H7BA H 0.2449 0.1242 0.0735 0.122 Uiso 0.405(7) 1 calc PR A 2
H7BB H 0.2415 0.0180 0.0567 0.122 Uiso 0.405(7) 1 calc PR A 2
C8B C 0.2169(15) 0.049(4) 0.1554(17) 0.155(7) Uani 0.405(7) 1 d PD A 2
H8BA H 0.2338 0.0942 0.1944 0.232 Uiso 0.405(7) 1 calc PR A 2
H8BB H 0.2280 -0.0116 0.1759 0.232 Uiso 0.405(7) 1 calc PR A 2
H8BC H 0.1614 0.0556 0.1350 0.232 Uiso 0.405(7) 1 calc PR A 2
C11 C 0.6427(3) 0.0782(3) 0.3027(2) 0.0514(11) Uani 1 1 d . . .
C12 C 0.5903(3) 0.0168(3) 0.3213(3) 0.0632(13) Uani 1 1 d . . .
H12 H 0.5364 0.0247 0.3025 0.076 Uiso 1 1 calc R . .
C13 C 0.6180(4) -0.0564(4) 0.3680(3) 0.0780(17) Uani 1 1 d . . .
H13 H 0.5829 -0.0985 0.3805 0.094 Uiso 1 1 calc R . .
C14 C 0.6967(5) -0.0673(4) 0.3958(3) 0.0826(18) Uani 1 1 d . . .
H14 H 0.7149 -0.1168 0.4275 0.099 Uiso 1 1 calc R . .
C15 C 0.7488(4) -0.0069(4) 0.3778(3) 0.0731(15) Uani 1 1 d . . .
H15 H 0.8025 -0.0148 0.3972 0.088 Uiso 1 1 calc R . .
C16 C 0.7219(3) 0.0660(3) 0.3308(3) 0.0632(13) Uani 1 1 d . . .
H16 H 0.7575 0.1073 0.3181 0.076 Uiso 1 1 calc R . .
C21 C 0.6457(3) 0.1610(3) 0.1598(3) 0.0494(10) Uani 1 1 d . . .
C22 C 0.6658(3) 0.0755(3) 0.1389(3) 0.0607(13) Uani 1 1 d . . .
H22 H 0.6662 0.0250 0.1706 0.073 Uiso 1 1 calc R . .
C23 C 0.6855(4) 0.0646(4) 0.0707(3) 0.0710(15) Uani 1 1 d . . .
H23 H 0.6996 0.0064 0.0565 0.085 Uiso 1 1 calc R . .
C24 C 0.6846(3) 0.1375(4) 0.0238(3) 0.0651(13) Uani 1 1 d . . .
H24 H 0.6968 0.1289 -0.0228 0.078 Uiso 1 1 calc R . .
C25 C 0.6657(3) 0.2234(3) 0.0449(3) 0.0583(12) Uani 1 1 d . . .
H25 H 0.6664 0.2738 0.0134 0.070 Uiso 1 1 calc R . .
C26 C 0.6458(3) 0.2351(3) 0.1127(3) 0.0522(11) Uani 1 1 d . . .
H26 H 0.6323 0.2935 0.1270 0.063 Uiso 1 1 calc R . .
C31 C 0.7214(3) 0.3015(3) 0.3236(3) 0.0495(10) Uani 1 1 d . . .
C32 C 0.7483(3) 0.2959(4) 0.4005(3) 0.0618(12) Uani 1 1 d . . .
H32 H 0.7130 0.2828 0.4303 0.074 Uiso 1 1 calc R . .
C33 C 0.8249(3) 0.3090(4) 0.4336(3) 0.0704(14) Uani 1 1 d . . .
H33 H 0.8417 0.3028 0.4856 0.084 Uiso 1 1 calc R . .
C34 C 0.8787(3) 0.3316(4) 0.3918(3) 0.0670(14) Uani 1 1 d . . .
C35 C 0.8523(3) 0.3371(3) 0.3157(3) 0.0624(13) Uani 1 1 d . . .
H35 H 0.8878 0.3515 0.2863 0.075 Uiso 1 1 calc R . .
C36 C 0.7752(3) 0.3220(3) 0.2810(3) 0.0542(11) Uani 1 1 d . . .
H36 H 0.7590 0.3255 0.2288 0.065 Uiso 1 1 calc R . .
C37 C 0.9635(4) 0.3489(6) 0.4285(4) 0.098(2) Uani 1 1 d . . .
H37A H 0.9856 0.3904 0.3978 0.147 Uiso 1 1 calc R . .
H37B H 0.9918 0.2916 0.4339 0.147 Uiso 1 1 calc R . .
H37C H 0.9673 0.3760 0.4773 0.147 Uiso 1 1 calc R . .
C41 C 0.5889(3) 0.4250(3) 0.3248(3) 0.0531(11) Uani 1 1 d . . .
C42 C 0.6087(3) 0.4965(3) 0.2836(3) 0.0641(13) Uani 1 1 d . . .
F42 F 0.6182(2) 0.4799(2) 0.2145(2) 0.0836(10) Uani 1 1 d . . .
C43 C 0.6194(4) 0.5849(4) 0.3104(4) 0.0831(18) Uani 1 1 d . . .
F43 F 0.6390(3) 0.6510(2) 0.2675(3) 0.1259(17) Uani 1 1 d . . .
C44 C 0.6105(4) 0.6037(4) 0.3810(5) 0.087(2) Uani 1 1 d . . .
F44 F 0.6223(3) 0.6899(3) 0.4064(3) 0.1321(19) Uani 1 1 d . . .
C45 C 0.5910(4) 0.5353(5) 0.4236(4) 0.0837(18) Uani 1 1 d . . .
F45 F 0.5827(3) 0.5543(3) 0.4930(2) 0.1172(15) Uani 1 1 d . . .
C46 C 0.5804(3) 0.4474(4) 0.3958(3) 0.0652(13) Uani 1 1 d . . .
F46 F 0.5627(2) 0.3830(2) 0.43995(17) 0.0852(10) Uani 1 1 d . . .
C51 C 0.4320(3) 0.2765(3) 0.3118(3) 0.0516(11) Uani 1 1 d . . .
C52 C 0.4614(3) 0.2265(3) 0.3765(3) 0.0577(12) Uani 1 1 d . . .
F52 F 0.53623(18) 0.1982(2) 0.39204(16) 0.0670(8) Uani 1 1 d . . .
C53 C 0.4191(4) 0.2027(4) 0.4276(3) 0.0671(14) Uani 1 1 d . . .
F53 F 0.4511(2) 0.1545(3) 0.48826(19) 0.0958(11) Uani 1 1 d . . .
C54 C 0.3423(4) 0.2261(4) 0.4141(3) 0.0771(17) Uani 1 1 d . . .
F54 F 0.2977(2) 0.2021(3) 0.4615(2) 0.1084(14) Uani 1 1 d . . .
C55 C 0.3088(3) 0.2742(4) 0.3510(3) 0.0707(15) Uani 1 1 d . . .
F55 F 0.2336(2) 0.2962(3) 0.3374(2) 0.0976(12) Uani 1 1 d . . .
C56 C 0.3541(3) 0.2969(4) 0.3017(3) 0.0597(12) Uani 1 1 d . . .
F56 F 0.31485(17) 0.3392(2) 0.23882(18) 0.0756(9) Uani 1 1 d . . .
C61 C 0.4520(3) 0.3699(3) 0.1855(3) 0.0524(11) Uani 1 1 d . . .
C62 C 0.4520(3) 0.3589(3) 0.1111(3) 0.0549(11) Uani 1 1 d . . .
F62 F 0.47396(18) 0.2788(2) 0.08612(15) 0.0693(8) Uani 1 1 d . . .
C63 C 0.4301(4) 0.4258(4) 0.0577(3) 0.0719(15) Uani 1 1 d . . .
F63 F 0.4331(2) 0.4094(3) -0.01441(18) 0.0962(11) Uani 1 1 d . . .
C64 C 0.4071(4) 0.5086(4) 0.0771(4) 0.0845(18) Uani 1 1 d . . .
F64 F 0.3861(3) 0.5752(3) 0.0257(2) 0.1267(17) Uani 1 1 d . . .
C65 C 0.4042(4) 0.5238(4) 0.1502(4) 0.0794(17) Uani 1 1 d . . .
F65 F 0.3791(3) 0.6051(2) 0.1697(3) 0.1164(15) Uani 1 1 d . . .
C66 C 0.4265(3) 0.4561(3) 0.2016(3) 0.0605(12) Uani 1 1 d . . .
F66 F 0.42350(19) 0.4765(2) 0.27261(18) 0.0758(9) Uani 1 1 d . . .
C101 C 0.3970(7) 0.7493(10) 0.3020(5) 0.156(5) Uani 0.839(4) 1 d PDU B 1
H10A H 0.3705 0.6981 0.2724 0.187 Uiso 0.839(4) 1 calc PR B 1
H10B H 0.3573 0.7948 0.3056 0.187 Uiso 0.839(4) 1 calc PR B 1
Cl11 Cl 0.4376(2) 0.7112(3) 0.3881(3) 0.1953(19) Uani 0.839(4) 1 d PDU B 1
Cl12 Cl 0.4593(4) 0.7959(5) 0.2568(4) 0.255(3) Uani 0.839(4) 1 d PDU B 1
C102 C 0.364(2) 0.902(5) 0.2720(18) 0.156(5) Uani 0.161(4) 1 d PDU . 2
H10C H 0.3531 0.9675 0.2718 0.187 Uiso 0.161(4) 1 calc PR B 2
H10D H 0.3167 0.8708 0.2458 0.187 Uiso 0.161(4) 1 calc PR B 2
Cl13 Cl 0.3874(13) 0.8654(18) 0.3604(12) 0.1953(19) Uani 0.161(4) 1 d PDU . 2
Cl14 Cl 0.4336(19) 0.884(3) 0.2248(16) 0.255(3) Uani 0.161(4) 1 d PDU . 2
C201 C 0.3517(6) -0.0860(8) 0.4577(6) 0.158(5) Uani 0.868(5) 1 d PDU C 1
H20A H 0.3944 -0.1297 0.4734 0.189 Uiso 0.868(5) 1 calc PR C 1
H20B H 0.3536 -0.0431 0.4989 0.189 Uiso 0.868(5) 1 calc PR C 1
Cl21 Cl 0.2673(2) -0.1430(4) 0.4426(3) 0.194(2) Uani 0.868(5) 1 d PDU C 1
Cl22 Cl 0.3664(5) -0.0275(4) 0.3836(4) 0.283(4) Uani 0.868(5) 1 d PDU C 1
C202 C 0.281(4) -0.098(3) 0.427(6) 0.158(5) Uani 0.132(5) 1 d PDU . 2
H20C H 0.2306 -0.1194 0.3969 0.189 Uiso 0.132(5) 1 calc PR C 2
H20D H 0.2758 -0.0924 0.4784 0.189 Uiso 0.132(5) 1 calc PR C 2
Cl23 Cl 0.3489(16) -0.176(2) 0.4230(16) 0.194(2) Uani 0.132(5) 1 d PDU . 2
Cl24 Cl 0.298(3) 0.006(2) 0.396(3) 0.283(4) Uani 0.132(5) 1 d PDU . 2

loop_
_atom_site_aniso_label
_atom_site_aniso_U_11
_atom_site_aniso_U_22
_atom_site_aniso_U_33
_atom_site_aniso_U_23
_atom_site_aniso_U_13
_atom_site_aniso_U_12
P1 0.0579(7) 0.0367(6) 0.0501(6) 0.0010(4) 0.0222(5) 0.0011(5)
B1 0.058(3) 0.045(3) 0.051(3) 0.003(2) 0.024(2) 0.003(2)
C1 0.064(3) 0.043(2) 0.048(2) 0.0021(18) 0.024(2) 0.000(2)
C2 0.059(3) 0.038(2) 0.049(2) 0.0025(18) 0.025(2) 0.0002(19)
C3 0.064(3) 0.041(2) 0.046(2) 0.0014(18) 0.023(2) -0.002(2)
N4 0.066(3) 0.046(2) 0.067(3) -0.0005(18) 0.022(2) -0.0062(18)
C5A 0.062(3) 0.061(3) 0.080(4) -0.005(3) 0.015(3) -0.007(2)
C6A 0.076(5) 0.083(6) 0.096(6) 0.000(5) 0.031(5) -0.014(4)
C7A 0.082(7) 0.110(8) 0.117(8) -0.013(6) 0.033(6) -0.023(6)
C8A 0.116(9) 0.187(16) 0.17(2) -0.05(2) 0.049(13) -0.062(9)
C5B 0.062(3) 0.061(3) 0.080(4) -0.005(3) 0.015(3) -0.007(2)
C6B 0.076(5) 0.083(6) 0.096(6) 0.000(5) 0.031(5) -0.014(4)
C7B 0.082(7) 0.110(8) 0.117(8) -0.013(6) 0.033(6) -0.023(6)
C8B 0.116(9) 0.187(16) 0.17(2) -0.05(2) 0.049(13) -0.062(9)
C11 0.068(3) 0.043(2) 0.047(2) 0.0017(19) 0.022(2) 0.002(2)
C12 0.077(3) 0.053(3) 0.066(3) 0.005(2) 0.030(3) 0.003(2)
C13 0.113(5) 0.055(3) 0.079(4) 0.019(3) 0.048(4) 0.005(3)
C14 0.125(6) 0.065(4) 0.066(3) 0.021(3) 0.040(4) 0.028(4)
C15 0.091(4) 0.069(3) 0.059(3) 0.008(3) 0.018(3) 0.027(3)
C16 0.077(4) 0.054(3) 0.062(3) 0.006(2) 0.023(3) 0.012(2)
C21 0.056(3) 0.041(2) 0.054(2) 0.0000(19) 0.019(2) -0.0006(19)
C22 0.088(4) 0.038(2) 0.063(3) 0.001(2) 0.032(3) 0.005(2)
C23 0.100(4) 0.054(3) 0.070(3) -0.009(2) 0.043(3) 0.005(3)
C24 0.082(4) 0.063(3) 0.058(3) 0.000(2) 0.032(3) -0.001(3)
C25 0.072(3) 0.055(3) 0.053(3) 0.007(2) 0.025(2) -0.005(2)
C26 0.065(3) 0.039(2) 0.057(3) 0.0011(19) 0.025(2) 0.002(2)
C31 0.060(3) 0.034(2) 0.057(3) -0.0020(18) 0.019(2) 0.0013(19)
C32 0.066(3) 0.066(3) 0.055(3) 0.001(2) 0.017(2) 0.000(2)
C33 0.071(4) 0.079(4) 0.058(3) -0.001(3) 0.008(3) 0.000(3)
C34 0.063(3) 0.056(3) 0.080(4) 0.000(3) 0.010(3) -0.006(2)
C35 0.064(3) 0.053(3) 0.074(3) 0.005(2) 0.023(3) -0.003(2)
C36 0.060(3) 0.046(2) 0.062(3) -0.002(2) 0.024(2) -0.003(2)
C37 0.068(4) 0.117(6) 0.102(5) 0.005(4) 0.006(4) -0.012(4)
C41 0.053(3) 0.042(2) 0.067(3) -0.007(2) 0.019(2) 0.0007(19)
C42 0.063(3) 0.046(3) 0.090(4) -0.001(2) 0.031(3) -0.001(2)
F42 0.109(3) 0.0592(18) 0.099(2) 0.0120(16) 0.059(2) -0.0079(17)
C43 0.078(4) 0.042(3) 0.133(6) 0.006(3) 0.031(4) -0.008(3)
F43 0.139(4) 0.0477(19) 0.208(5) 0.012(2) 0.075(3) -0.014(2)
C44 0.076(4) 0.056(4) 0.130(6) -0.029(4) 0.023(4) 0.000(3)
F44 0.122(3) 0.059(2) 0.208(5) -0.060(3) 0.022(3) -0.008(2)
C45 0.079(4) 0.078(4) 0.094(4) -0.034(4) 0.019(3) 0.008(3)
F45 0.142(4) 0.111(3) 0.098(3) -0.057(2) 0.025(2) 0.011(3)
C46 0.074(3) 0.055(3) 0.067(3) -0.015(3) 0.018(3) 0.003(2)
F46 0.123(3) 0.078(2) 0.0614(18) -0.0086(16) 0.0360(18) 0.0004(19)
C51 0.059(3) 0.048(2) 0.053(3) -0.002(2) 0.024(2) -0.002(2)
C52 0.064(3) 0.054(3) 0.059(3) -0.001(2) 0.024(2) -0.006(2)
F52 0.076(2) 0.0687(18) 0.0618(17) 0.0158(14) 0.0272(14) 0.0087(14)
C53 0.085(4) 0.067(3) 0.058(3) 0.004(2) 0.033(3) -0.004(3)
F53 0.124(3) 0.110(3) 0.0637(19) 0.0251(19) 0.0420(19) -0.001(2)
C54 0.092(4) 0.083(4) 0.074(4) -0.002(3) 0.054(3) -0.017(3)
F54 0.121(3) 0.135(3) 0.097(3) 0.003(2) 0.080(2) -0.018(3)
C55 0.065(3) 0.075(4) 0.084(4) -0.009(3) 0.040(3) -0.005(3)
F55 0.069(2) 0.125(3) 0.112(3) -0.003(2) 0.048(2) -0.001(2)
C56 0.060(3) 0.065(3) 0.059(3) 0.000(2) 0.025(2) -0.001(2)
F56 0.0617(18) 0.091(2) 0.079(2) 0.0095(17) 0.0256(15) 0.0116(15)
C61 0.056(3) 0.043(2) 0.060(3) 0.002(2) 0.018(2) 0.000(2)
C62 0.061(3) 0.051(3) 0.054(3) 0.008(2) 0.018(2) 0.001(2)
F62 0.089(2) 0.0701(19) 0.0538(16) 0.0021(13) 0.0269(15) 0.0117(15)
C63 0.083(4) 0.069(4) 0.062(3) 0.014(3) 0.013(3) -0.005(3)
F63 0.123(3) 0.107(3) 0.0578(19) 0.0240(18) 0.0195(18) -0.001(2)
C64 0.099(5) 0.057(3) 0.087(4) 0.027(3) 0.000(3) -0.003(3)
F64 0.176(4) 0.073(2) 0.110(3) 0.044(2) -0.011(3) 0.007(3)
C65 0.100(5) 0.045(3) 0.087(4) 0.001(3) 0.008(3) 0.011(3)
F65 0.152(4) 0.0511(19) 0.134(3) 0.003(2) 0.009(3) 0.031(2)
C66 0.069(3) 0.048(3) 0.065(3) -0.002(2) 0.017(2) 0.004(2)
F66 0.090(2) 0.0577(17) 0.082(2) -0.0114(15) 0.0238(17) 0.0153(15)
C101 0.144(9) 0.184(10) 0.143(9) -0.015(8) 0.039(7) -0.026(8)
Cl11 0.154(3) 0.215(4) 0.200(4) -0.041(3) 0.003(3) 0.044(3)
Cl12 0.200(5) 0.295(7) 0.283(6) -0.026(5) 0.083(4) -0.108(5)
C102 0.144(9) 0.184(10) 0.143(9) -0.015(8) 0.039(7) -0.026(8)
Cl13 0.154(3) 0.215(4) 0.200(4) -0.041(3) 0.003(3) 0.044(3)
Cl14 0.200(5) 0.295(7) 0.283(6) -0.026(5) 0.083(4) -0.108(5)
C201 0.175(10) 0.169(10) 0.125(8) -0.038(8) 0.025(7) 0.023(8)
Cl21 0.149(3) 0.279(5) 0.162(3) 0.052(3) 0.053(2) 0.027(3)
Cl22 0.409(9) 0.163(4) 0.291(6) -0.007(4) 0.105(6) -0.067(5)
C202 0.175(10) 0.169(10) 0.125(8) -0.038(8) 0.025(7) 0.023(8)
Cl23 0.149(3) 0.279(5) 0.162(3) 0.052(3) 0.053(2) 0.027(3)
Cl24 0.409(9) 0.163(4) 0.291(6) -0.007(4) 0.105(6) -0.067(5)

loop_
_atom_type_symbol
_atom_type_description
_atom_type_scat_dispersion_real
_atom_type_scat_dispersion_imag
_atom_type_scat_source
C C 0.0181 0.0091 'International Tables Vol C Tables 4.2.6.8 and 6.1.1.4'
H H 0.0000 0.0000 'International Tables Vol C Tables 4.2.6.8 and 6.1.1.4'
B B 0.0090 0.0039 'International Tables Vol C Tables 4.2.6.8 and 6.1.1.4'
N N 0.0311 0.0180 'International Tables Vol C Tables 4.2.6.8 and 6.1.1.4'
F F 0.0727 0.0534 'International Tables Vol C Tables 4.2.6.8 and 6.1.1.4'
P P 0.2955 0.4335 'International Tables Vol C Tables 4.2.6.8 and 6.1.1.4'
Cl Cl 0.3639 0.7018 'International Tables Vol C Tables 4.2.6.8 and 6.1.1.4'

loop_
_geom_angle_atom_site_label_1
_geom_angle_atom_site_label_2
_geom_angle_atom_site_label_3
_geom_angle
_geom_angle_site_symmetry_1
C1 P1 C21 112.9(2) .
C1 P1 C11 112.2(2) .
C21 P1 C11 108.1(2) .
C1 P1 C3 97.6(2) .
C21 P1 C3 111.3(2) .
C11 P1 C3 114.6(2) .
C2 B1 C61 105.5(4) .
C2 B1 C51 113.2(4) .
C61 B1 C51 115.3(4) .
C2 B1 C3 101.7(4) .
C61 B1 C3 114.7(4) .
C51 B1 C3 105.8(3) .
C2 C1 C31 128.4(4) .
C2 C1 P1 110.3(4) .
C31 C1 P1 121.0(3) .
C1 C2 C41 116.8(4) .
C1 C2 B1 120.9(4) .
C41 C2 B1 122.0(4) .
N4 C3 B1 136.5(4) .
N4 C3 P1 114.0(3) .
B1 C3 P1 109.5(3) .
C3 N4 C5A 118.4(4) .
N4 C5A C6A 112.5(6) .
N4 C5A H5AA 109.1 .
C6A C5A H5AA 109.1 .
N4 C5A H5AB 109.1 .
C6A C5A H5AB 109.1 .
H5AA C5A H5AB 107.8 .
C5A C6A C7A 115.8(8) .
C5A C6A H6AA 108.3 .
C7A C6A H6AA 108.3 .
C5A C6A H6AB 108.3 .
C7A C6A H6AB 108.3 .
H6AA C6A H6AB 107.4 .
C8A C7A C6A 113.6(10) .
C8A C7A H7AA 108.8 .
C6A C7A H7AA 108.8 .
C8A C7A H7AB 108.8 .
C6A C7A H7AB 108.8 .
H7AA C7A H7AB 107.7 .
C7B C6B H6BA 108.4 .
C7B C6B H6BB 108.4 .
H6BA C6B H6BB 107.5 .
C8B C7B C6B 113.6(14) .
C8B C7B H7BA 108.8 .
C6B C7B H7BA 108.8 .
C8B C7B H7BB 108.8 .
C6B C7B H7BB 108.8 .
H7BA C7B H7BB 107.7 .
C7B C8B H8BA 109.5 .
C7B C8B H8BB 109.5 .
H8BA C8B H8BB 109.5 .
C7B C8B H8BC 109.5 .
H8BA C8B H8BC 109.5 .
H8BB C8B H8BC 109.5 .
C16 C11 C12 119.8(5) .
C16 C11 P1 118.7(4) .
C12 C11 P1 121.5(4) .
C11 C12 C13 119.4(5) .
C11 C12 H12 120.3 .
C13 C12 H12 120.3 .
C14 C13 C12 120.2(6) .
C14 C13 H13 119.9 .
C12 C13 H13 119.9 .
C15 C14 C13 120.8(5) .
C15 C14 H14 119.6 .
C13 C14 H14 119.6 .
C14 C15 C16 119.6(6) .
C14 C15 H15 120.2 .
C16 C15 H15 120.2 .
C11 C16 C15 120.2(5) .
C11 C16 H16 119.9 .
C15 C16 H16 119.9 .
C22 C21 C26 119.9(4) .
C22 C21 P1 120.1(3) .
C26 C21 P1 119.8(3) .
C21 C22 C23 119.4(4) .
C21 C22 H22 120.3 .
C23 C22 H22 120.3 .
C24 C23 C22 120.8(5) .
C24 C23 H23 119.6 .
C22 C23 H23 119.6 .
C23 C24 C25 120.0(4) .
C23 C24 H24 120.0 .
C25 C24 H24 120.0 .
C24 C25 C26 119.7(4) .
C24 C25 H25 120.1 .
C26 C25 H25 120.1 .
C25 C26 C21 120.2(4) .
C25 C26 H26 119.9 .
C21 C26 H26 119.9 .
C32 C31 C36 117.9(5) .
C32 C31 C1 119.8(4) .
C36 C31 C1 122.2(4) .
C33 C32 C31 121.4(5) .
C33 C32 H32 119.3 .
C31 C32 H32 119.3 .
C32 C33 C34 121.2(5) .
C32 C33 H33 119.4 .
C34 C33 H33 119.4 .
C35 C34 C33 117.7(5) .
C35 C34 C37 120.9(5) .
C33 C34 C37 121.5(6) .
C34 C35 C36 121.9(5) .
C34 C35 H35 119.1 .
C36 C35 H35 119.1 .
C35 C36 C31 120.0(5) .
C35 C36 H36 120.0 .
C31 C36 H36 120.0 .
C34 C37 H37A 109.5 .
C34 C37 H37B 109.5 .
H37A C37 H37B 109.5 .
C34 C37 H37C 109.5 .
H37A C37 H37C 109.5 .
H37B C37 H37C 109.5 .
C42 C41 C46 115.7(4) .
C42 C41 C2 120.3(4) .
C46 C41 C2 124.0(4) .
F42 C42 C43 118.2(5) .
F42 C42 C41 119.0(4) .
C43 C42 C41 122.8(6) .
F43 C43 C44 121.0(6) .
F43 C43 C42 119.6(7) .
C44 C43 C42 119.4(6) .
F44 C44 C45 121.8(7) .
F44 C44 C43 118.3(7) .
C45 C44 C43 119.9(5) .
F45 C45 C44 119.4(6) .
F45 C45 C46 120.5(7) .
C44 C45 C46 120.1(6) .
F46 C46 C45 117.8(5) .
F46 C46 C41 120.1(4) .
C45 C46 C41 122.2(6) .
C56 C51 C52 113.1(4) .
C56 C51 B1 126.5(4) .
C52 C51 B1 120.0(4) .
F52 C52 C53 115.8(5) .
F52 C52 C51 119.7(4) .
C53 C52 C51 124.4(5) .
F53 C53 C54 119.8(5) .
F53 C53 C52 121.1(5) .
C54 C53 C52 119.0(5) .
F54 C54 C53 121.3(6) .
F54 C54 C55 118.6(6) .
C53 C54 C55 120.1(5) .
F55 C55 C54 120.1(5) .
F55 C55 C56 121.4(6) .
C54 C55 C56 118.5(5) .
F56 C56 C51 120.9(4) .
F56 C56 C55 114.3(5) .
C51 C56 C55 124.8(5) .
C62 C61 C66 113.0(4) .
C62 C61 B1 124.9(4) .
C66 C61 B1 121.8(4) .
F62 C62 C63 115.4(4) .
F62 C62 C61 120.4(4) .
C63 C62 C61 124.2(5) .
C64 C63 F63 119.8(5) .
C64 C63 C62 119.9(5) .
F63 C63 C62 120.3(5) .
F64 C64 C63 120.8(6) .
F64 C64 C65 120.2(6) .
C63 C64 C65 119.0(5) .
F65 C65 C66 121.2(6) .
F65 C65 C64 119.5(5) .
C66 C65 C64 119.4(5) .
F66 C66 C65 116.2(5) .
F66 C66 C61 119.3(4) .
C65 C66 C61 124.5(5) .
Cl12 C101 Cl11 114.8(7) .
Cl12 C101 H10A 108.6 .
Cl11 C101 H10A 108.6 .
Cl12 C101 H10B 108.6 .
Cl11 C101 H10B 108.6 .
H10A C101 H10B 107.5 .
Cl13 C102 Cl14 114.4(11) .
Cl13 C102 H10C 108.6 .
Cl14 C102 H10C 108.6 .
Cl13 C102 H10D 108.6 .
Cl14 C102 H10D 108.6 .
H10C C102 H10D 107.6 .
Cl23 Cl13 C102 141(2) 1_565
Cl21 C201 Cl22 114.6(7) .
Cl21 C201 H20A 108.6 .
Cl22 C201 H20A 108.6 .
Cl21 C201 H20B 108.6 .
Cl22 C201 H20B 108.6 .
H20A C201 H20B 107.6 .
Cl24 C202 Cl23 114.5(11) .
Cl24 C202 H20C 108.6 .
Cl23 C202 H20C 108.6 .
Cl24 C202 H20D 108.6 .
Cl23 C202 H20D 108.6 .
H20C C202 H20D 107.6 .
Cl13 Cl23 C202 101(2) 1_545

loop_
_geom_bond_atom_site_label_1
_geom_bond_atom_site_label_2
_geom_bond_distance
_geom_bond_site_symmetry_2
P1 C1 1.793(5) .
P1 C21 1.796(4) .
P1 C11 1.799(5) .
P1 C3 1.818(5) .
B1 C2 1.648(7) .
B1 C61 1.650(7) .
B1 C51 1.652(6) .
B1 C3 1.652(7) .
C1 C2 1.352(6) .
C1 C31 1.483(7) .
C2 C41 1.494(6) .
C3 N4 1.283(6) .
N4 C5A 1.441(7) .
C5A C6A 1.460(9) .
C5A H5AA 0.9800 .
C5A H5AB 0.9800 .
C6A C7A 1.490(11) .
C6A H6AA 0.9800 .
C6A H6AB 0.9800 .
C7A C8A 1.490(13) .
C7A H7AA 0.9800 .
C7A H7AB 0.9800 .
C8A H8AA 0.9700 .
C8A H8AB 0.9700 .
C8A H8AC 0.9700 .
C6B C7B 1.508(14) .
C6B H6BA 0.9800 .
C6B H6BB 0.9800 .
C7B C8B 1.473(16) .
C7B H7BA 0.9800 .
C7B H7BB 0.9800 .
C8B H8BA 0.9700 .
C8B H8BB 0.9700 .
C8B H8BC 0.9700 .
C11 C16 1.386(7) .
C11 C12 1.388(7) .
C12 C13 1.391(8) .
C12 H12 0.9400 .
C13 C14 1.374(9) .
C13 H13 0.9400 .
C14 C15 1.370(9) .
C14 H14 0.9400 .
C15 C16 1.388(7) .
C15 H15 0.9400 .
C16 H16 0.9400 .
C21 C22 1.379(6) .
C21 C26 1.390(6) .
C22 C23 1.388(7) .
C22 H22 0.9400 .
C23 C24 1.372(7) .
C23 H23 0.9400 .
C24 C25 1.379(7) .
C24 H24 0.9400 .
C25 C26 1.384(6) .
C25 H25 0.9400 .
C26 H26 0.9400 .
C31 C32 1.389(7) .
C31 C36 1.397(6) .
C32 C33 1.362(8) .
C32 H32 0.9400 .
C33 C34 1.392(8) .
C33 H33 0.9400 .
C34 C35 1.376(8) .
C34 C37 1.515(8) .
C35 C36 1.382(7) .
C35 H35 0.9400 .
C36 H36 0.9400 .
C37 H37A 0.9700 .
C37 H37B 0.9700 .
C37 H37C 0.9700 .
C41 C42 1.384(7) .
C41 C46 1.391(7) .
C42 F42 1.343(6) .
C42 C43 1.383(8) .
C43 F43 1.344(7) .
C43 C44 1.372(10) .
C44 F44 1.345(7) .
C44 C45 1.363(10) .
C45 F45 1.350(8) .
C45 C46 1.382(8) .
C46 F46 1.328(6) .
C51 C56 1.377(7) .
C51 C52 1.394(7) .
C52 F52 1.350(6) .
C52 C53 1.374(7) .
C53 F53 1.333(6) .
C53 C54 1.364(8) .
C54 F54 1.352(6) .
C54 C55 1.371(9) .
C55 F55 1.332(7) .
C55 C56 1.383(7) .
C56 F56 1.355(6) .
C61 C62 1.380(7) .
C61 C66 1.394(7) .
C62 F62 1.349(6) .
C62 C63 1.378(7) .
C63 C64 1.352(9) .
C63 F63 1.363(7) .
C64 F64 1.351(6) .
C64 C65 1.378(9) .
C65 F65 1.346(7) .
C65 C66 1.364(8) .
C66 F66 1.356(6) .
C101 Cl12 1.669(8) .
C101 Cl11 1.679(8) .
C101 H10A 0.9800 .
C101 H10B 0.9800 .
C102 Cl13 1.674(10) .
C102 Cl14 1.674(10) .
C102 H10C 0.9800 .
C102 H10D 0.9800 .
Cl13 Cl23 1.59(3) 1_565
C201 Cl21 1.673(8) .
C201 Cl22 1.681(8) .
C201 H20A 0.9800 .
C201 H20B 0.9800 .
C202 Cl24 1.671(10) .
C202 Cl23 1.675(10) .
C202 H20C 0.9800 .
C202 H20D 0.9800 .
Cl23 Cl13 1.59(3) 1_545

loop_
_geom_torsion_atom_site_label_1
_geom_torsion_atom_site_label_2
_geom_torsion_atom_site_label_3
_geom_torsion_atom_site_label_4
_geom_torsion
_geom_torsion_site_symmetry_4
C21 P1 C1 C2 118.1(3) .
C11 P1 C1 C2 -119.5(3) .
C3 P1 C1 C2 1.0(3) .
C21 P1 C1 C31 -66.5(4) .
C11 P1 C1 C31 55.9(4) .
C3 P1 C1 C31 176.4(3) .
C31 C1 C2 C41 8.1(7) .
P1 C1 C2 C41 -176.9(3) .
C31 C1 C2 B1 -177.7(4) .
P1 C1 C2 B1 -2.7(5) .
C61 B1 C2 C1 -116.9(4) .
C51 B1 C2 C1 116.1(4) .
C3 B1 C2 C1 3.1(5) .
C61 B1 C2 C41 57.0(5) .
C51 B1 C2 C41 -70.0(5) .
C3 B1 C2 C41 177.0(4) .
C2 B1 C3 N4 174.7(5) .
C61 B1 C3 N4 -72.0(7) .
C51 B1 C3 N4 56.3(7) .
C2 B1 C3 P1 -2.0(4) .
C61 B1 C3 P1 111.2(4) .
C51 B1 C3 P1 -120.5(3) .
C1 P1 C3 N4 -176.7(3) .
C21 P1 C3 N4 65.0(4) .
C11 P1 C3 N4 -58.0(4) .
C1 P1 C3 B1 0.8(3) .
C21 P1 C3 B1 -117.4(3) .
C11 P1 C3 B1 119.5(3) .
B1 C3 N4 C5A 4.0(8) .
P1 C3 N4 C5A -179.4(3) .
C3 N4 C5A C6A -117.7(7) .
N4 C5A C6A C7A 179.5(8) .
C5A C6A C7A C8A 70.9(19) .
C1 P1 C11 C16 -60.9(4) .
C21 P1 C11 C16 64.2(4) .
C3 P1 C11 C16 -171.0(4) .
C1 P1 C11 C12 118.5(4) .
C21 P1 C11 C12 -116.3(4) .
C3 P1 C11 C12 8.5(5) .
C16 C11 C12 C13 -0.1(7) .
P1 C11 C12 C13 -179.6(4) .
C11 C12 C13 C14 0.5(8) .
C12 C13 C14 C15 -0.3(9) .
C13 C14 C15 C16 -0.2(9) .
C12 C11 C16 C15 -0.4(7) .
P1 C11 C16 C15 179.1(4) .
C14 C15 C16 C11 0.5(8) .
C1 P1 C21 C22 146.7(4) .
C11 P1 C21 C22 21.9(5) .
C3 P1 C21 C22 -104.8(4) .
C1 P1 C21 C26 -39.4(5) .
C11 P1 C21 C26 -164.2(4) .
C3 P1 C21 C26 69.1(4) .
C26 C21 C22 C23 -0.4(8) .
P1 C21 C22 C23 173.5(4) .
C21 C22 C23 C24 -0.5(9) .
C22 C23 C24 C25 1.5(9) .
C23 C24 C25 C26 -1.7(8) .
C24 C25 C26 C21 0.8(8) .
C22 C21 C26 C25 0.2(7) .
P1 C21 C26 C25 -173.7(4) .
C2 C1 C31 C32 71.4(6) .
P1 C1 C31 C32 -103.1(5) .
C2 C1 C31 C36 -111.8(5) .
P1 C1 C31 C36 73.7(5) .
C36 C31 C32 C33 -0.7(7) .
C1 C31 C32 C33 176.3(5) .
C31 C32 C33 C34 2.2(8) .
C32 C33 C34 C35 -2.1(8) .
C32 C33 C34 C37 178.2(6) .
C33 C34 C35 C36 0.7(8) .
C37 C34 C35 C36 -179.6(5) .
C34 C35 C36 C31 0.7(7) .
C32 C31 C36 C35 -0.8(7) .
C1 C31 C36 C35 -177.7(4) .
C1 C2 C41 C42 78.9(6) .
B1 C2 C41 C42 -95.2(5) .
C1 C2 C41 C46 -103.8(5) .
B1 C2 C41 C46 82.1(6) .
C46 C41 C42 F42 179.8(5) .
C2 C41 C42 F42 -2.7(7) .
C46 C41 C42 C43 -0.1(8) .
C2 C41 C42 C43 177.5(5) .
F42 C42 C43 F43 -0.2(9) .
C41 C42 C43 F43 179.6(5) .
F42 C42 C43 C44 -179.6(5) .
C41 C42 C43 C44 0.3(9) .
F43 C43 C44 F44 -0.3(10) .
C42 C43 C44 F44 179.1(6) .
F43 C43 C44 C45 -179.6(6) .
C42 C43 C44 C45 -0.3(10) .
F44 C44 C45 F45 0.4(10) .
C43 C44 C45 F45 179.8(6) .
F44 C44 C45 C46 -179.2(6) .
C43 C44 C45 C46 0.1(10) .
F45 C45 C46 F46 -0.7(9) .
C44 C45 C46 F46 178.9(6) .
F45 C45 C46 C41 -179.6(5) .
C44 C45 C46 C41 0.0(10) .
C42 C41 C46 F46 -179.0(5) .
C2 C41 C46 F46 3.6(8) .
C42 C41 C46 C45 -0.1(8) .
C2 C41 C46 C45 -177.5(5) .
C2 B1 C51 C56 139.9(5) .
C61 B1 C51 C56 18.4(7) .
C3 B1 C51 C56 -109.6(5) .
C2 B1 C51 C52 -47.9(6) .
C61 B1 C51 C52 -169.5(4) .
C3 B1 C51 C52 62.6(6) .
C56 C51 C52 F52 177.1(4) .
B1 C51 C52 F52 3.9(7) .
C56 C51 C52 C53 -2.7(7) .
B1 C51 C52 C53 -175.9(5) .
F52 C52 C53 F53 0.0(7) .
C51 C52 C53 F53 179.8(5) .
F52 C52 C53 C54 -177.6(5) .
C51 C52 C53 C54 2.2(8) .
F53 C53 C54 F54 0.6(9) .
C52 C53 C54 F54 178.2(5) .
F53 C53 C54 C55 -178.8(5) .
C52 C53 C54 C55 -1.1(9) .
F54 C54 C55 F55 -0.1(9) .
C53 C54 C55 F55 179.3(5) .
F54 C54 C55 C56 -178.5(5) .
C53 C54 C55 C56 0.8(9) .
C52 C51 C56 F56 -175.0(4) .
B1 C51 C56 F56 -2.4(8) .
C52 C51 C56 C55 2.3(7) .
B1 C51 C56 C55 175.0(5) .
F55 C55 C56 F56 -2.4(8) .
C54 C55 C56 F56 176.0(5) .
F55 C55 C56 C51 -180.0(5) .
C54 C55 C56 C51 -1.5(9) .
C2 B1 C61 C62 98.1(5) .
C51 B1 C61 C62 -136.2(5) .
C3 B1 C61 C62 -12.9(7) .
C2 B1 C61 C66 -75.0(5) .
C51 B1 C61 C66 50.7(6) .
C3 B1 C61 C66 174.1(4) .
C66 C61 C62 F62 -179.0(4) .
B1 C61 C62 F62 7.4(7) .
C66 C61 C62 C63 0.6(7) .
B1 C61 C62 C63 -173.0(5) .
F62 C62 C63 C64 -180.0(5) .
C61 C62 C63 C64 0.4(9) .
F62 C62 C63 F63 -1.4(8) .
C61 C62 C63 F63 179.0(5) .
F63 C63 C64 F64 0.9(10) .
C62 C63 C64 F64 179.5(5) .
F63 C63 C64 C65 179.7(6) .
C62 C63 C64 C65 -1.7(10) .
F64 C64 C65 F65 0.9(10) .
C63 C64 C65 F65 -178.0(6) .
F64 C64 C65 C66 -179.2(6) .
C63 C64 C65 C66 1.9(10) .
F65 C65 C66 F66 -1.3(9) .
C64 C65 C66 F66 178.8(5) .
F65 C65 C66 C61 179.0(5) .
C64 C65 C66 C61 -0.9(10) .
C62 C61 C66 F66 180.0(4) .
B1 C61 C66 F66 -6.2(7) .
C62 C61 C66 C65 -0.4(8) .
B1 C61 C66 C65 173.4(5) .
Cl14 C102 Cl13 Cl23 -148(4) 1_565
Cl24 C202 Cl23 Cl13 -23(8) 1_545
